data_1573347
_journal_coeditor_code YZ2060
_journal_paper_doi 10.1107/S2056989024010788
_chemical_formula_iupac '(C16 H37 O2 P2 Se2) [Au Br4]'
_chemical_formula_moiety 'C16 H37 O2 P2 Se2 +, Au Br4 -'
_chemical_formula_sum 'C16 H37 Au Br4 O2 P2 Se2'
_chemical_formula_weight 997.92
_chemical_name_systematic
'Di-<i>tert</i>-butyl{[di-<i>tert</i>-butyl(hydroxy)phosphanyl]diselanyl}phosphine oxide tetrabromidoaurate(III)'
_space_group_crystal_system monoclinic
_space_group_IT_number 14
_space_group_name_Hall '-P 2ybc'
_space_group_name_H-M_alt 'P 1 21/c 1'
_atom_sites_solution_hydrogens mixed
_atom_sites_solution_primary direct
_atom_sites_solution_secondary difmap
_audit_creation_method SHELXL-2019/3
_cell_angle_alpha 90
_cell_angle_beta 99.221(3)
_cell_angle_gamma 90
_cell_formula_units_Z 4
_cell_length_a 8.4102(2)
_cell_length_b 22.2796(7)
_cell_length_c 15.4285(5)
_cell_measurement_reflns_used 11700
_cell_measurement_temperature 100(2)
_cell_measurement_theta_max 30.8371
_cell_measurement_theta_min 2.2606
_cell_volume 2853.57(15)
_computing_cell_refinement
;
CrysAlisPro, Version 1.171.35.21 (Rigaku OD, 2015)
;
_computing_data_collection
;
CrysAlisPro, Version 1.171.35.21 (Rigaku OD, 2015)
;
_computing_data_reduction
;
CrysAlisPro, Version 1.171.35.21 (Rigaku OD, 2015)
;
_computing_molecular_graphics
;
Bruker XP, Version 5.1 (Bruker, 1998)
;
_computing_publication_material
;
<i>SHELXL2019/3</i> (Sheldrick, 2015)
;
_computing_structure_refinement
;
<i>SHELXL2019/3</i> (Sheldrick, 2015)
;
_computing_structure_solution
;
SHELXS-97 (Sheldrick, 2008)
;
_diffrn_ambient_temperature 100(2)
_diffrn_detector_area_resol_mean 16.1419
_diffrn_measured_fraction_theta_full 1.000
_diffrn_measured_fraction_theta_max 1.000
_diffrn_measurement_device_type 'Oxford Diffraction Xcalibur, Eos'
_diffrn_measurement_method '\w scan'
_diffrn_radiation_monochromator graphite
_diffrn_radiation_type MoK\a
_diffrn_radiation_wavelength 0.71073
_diffrn_reflns_av_R_equivalents 0.1158
_diffrn_reflns_av_unetI/netI 0.0429
_diffrn_reflns_limit_h_max 11
_diffrn_reflns_limit_h_min -11
_diffrn_reflns_limit_k_max 29
_diffrn_reflns_limit_k_min -29
_diffrn_reflns_limit_l_max 20
_diffrn_reflns_limit_l_min -20
_diffrn_reflns_number 133232
_diffrn_reflns_theta_full 28.000
_diffrn_reflns_theta_max 28.282
_diffrn_reflns_theta_min 2.265
_diffrn_source 'fine-focus sealed tube'
_exptl_absorpt_coefficient_mu 13.431
_exptl_absorpt_correction_T_max 1.00000
_exptl_absorpt_correction_T_min 0.51348
_exptl_absorpt_correction_type multi-scan
_exptl_absorpt_process_details
;
(CrysAlisPro; Rigaku OD, 2015)
;
_exptl_crystal_colour red
_exptl_crystal_density_diffrn 2.323
_exptl_crystal_density_method 'not measured'
_exptl_crystal_description needle
_exptl_crystal_F_000 1864
_exptl_crystal_size_max 0.2
_exptl_crystal_size_mid 0.02
_exptl_crystal_size_min 0.02
_refine_diff_density_max 0.983
_refine_diff_density_min -1.234
_refine_ls_extinction_method none
_refine_ls_goodness_of_fit_ref 1.051
_refine_ls_hydrogen_treatment mixed
_refine_ls_matrix_type full
_refine_ls_number_parameters 260
_refine_ls_number_reflns 7081
_refine_ls_number_restraints 0
_refine_ls_restrained_S_all 1.051
_refine_ls_R_factor_all 0.0543
_refine_ls_R_factor_gt 0.0355
_refine_ls_shift/su_max 0.001
_refine_ls_shift/su_mean 0.000
_refine_ls_structure_factor_coef Fsqd
_refine_ls_weighting_details 'w=1/[\s^2^(Fo^2^)+(0.0158P)^2^+4.8488P] where P=(Fo^2^+2Fc^2^)/3'
_refine_ls_weighting_scheme calc
_refine_ls_wR_factor_gt 0.0520
_refine_ls_wR_factor_ref 0.0559
_reflns_number_gt 5668
_reflns_number_total 7081
_reflns_threshold_expression 'I > 2\s(I)'
_cod_data_source_file yz2060.cif
_cod_data_source_block 6
_cod_original_cell_volume 2853.57(16)
_cod_original_sg_symbol_H-M 'P 21/c'
_cod_database_code 1573347
_shelx_space_group_comment
;
The symmetry employed for this shelxl refinement is uniquely defined
by the following loop, which should always be used as a source of
symmetry information in preference to the above space-group names.
They are only intended as comments.
;
_shelx_estimated_absorpt_t_min 0.174
_shelx_estimated_absorpt_t_max 0.775

loop_
_space_group_symop_operation_xyz
'x, y, z'
'-x, y+1/2, -z+1/2'
'-x, -y, -z'
'x, -y-1/2, z-1/2'

loop_
_atom_site_type_symbol
_atom_site_label
_atom_site_fract_x
_atom_site_fract_y
_atom_site_fract_z
_atom_site_U_iso_or_equiv
_atom_site_adp_type
_atom_site_calc_flag
_atom_site_occupancy
_atom_site_disorder_assembly
_atom_site_disorder_group
Au Au1 0.05652(2) 0.81535(2) 0.63141(2) 0.01639(5) Uani d 1 . .
Br Br1 0.32579(6) 0.77573(2) 0.63472(4) 0.02534(12) Uani d 1 . .
Br Br2 0.05468(7) 0.84795(2) 0.48100(4) 0.02980(13) Uani d 1 . .
Br Br3 -0.20963(6) 0.85787(3) 0.63120(4) 0.03423(14) Uani d 1 . .
Br Br4 0.05827(6) 0.77788(3) 0.77868(3) 0.03090(13) Uani d 1 . .
O O1 0.5129(4) 0.54434(14) 0.6781(2) 0.0171(7) Uani d 1 . .
O O2 0.6712(4) 0.55674(14) 0.5591(2) 0.0170(7) Uani d 1 . .
H H01 0.570(9) 0.544(3) 0.630(5) 0.10(3) Uiso d 1 . .
P P1 0.59386(14) 0.55943(5) 0.77147(8) 0.0137(2) Uani d 1 . .
P P2 0.71014(13) 0.62122(5) 0.53602(8) 0.0131(2) Uani d 1 . .
Se Se1 0.79131(5) 0.62905(2) 0.77042(3) 0.01654(10) Uani d 1 . .
Se Se2 0.68353(5) 0.68495(2) 0.64720(3) 0.01594(10) Uani d 1 . .
C C1 0.4362(5) 0.5899(2) 0.8296(3) 0.0179(10) Uani d 1 . .
C C2 0.7096(5) 0.4945(2) 0.8223(3) 0.0171(10) Uani d 1 . .
C C3 0.5561(5) 0.6514(2) 0.4476(3) 0.0181(10) Uani d 1 . .
C C4 0.9198(5) 0.6217(2) 0.5140(3) 0.0184(10) Uani d 1 . .
C C11 0.5020(6) 0.6009(2) 0.9269(3) 0.0288(12) Uani d 1 . .
H H11A 0.602879 0.623591 0.931992 0.043 Uiso calc 1 . .
H H11B 0.522035 0.562303 0.957086 0.043 Uiso calc 1 . .
H H11C 0.423043 0.623833 0.953643 0.043 Uiso calc 1 . .
C C12 0.2893(5) 0.5468(2) 0.8181(4) 0.0273(12) Uani d 1 . .
H H12A 0.318166 0.509949 0.851539 0.041 Uiso calc 1 . .
H H12B 0.258168 0.536986 0.755785 0.041 Uiso calc 1 . .
H H12C 0.198899 0.566373 0.839721 0.041 Uiso calc 1 . .
C C13 0.3808(6) 0.6501(2) 0.7856(3) 0.0226(11) Uani d 1 . .
H H13A 0.291760 0.666283 0.812351 0.034 Uiso calc 1 . .
H H13B 0.344618 0.643650 0.722724 0.034 Uiso calc 1 . .
H H13C 0.470805 0.678527 0.793851 0.034 Uiso calc 1 . .
C C21 0.5922(6) 0.4479(2) 0.8498(3) 0.0230(11) Uani d 1 . .
H H21A 0.508311 0.438923 0.799766 0.034 Uiso calc 1 . .
H H21B 0.542358 0.464126 0.898128 0.034 Uiso calc 1 . .
H H21C 0.651095 0.411119 0.869199 0.034 Uiso calc 1 . .
C C22 0.8337(6) 0.5129(2) 0.9026(3) 0.0266(12) Uani d 1 . .
H H22A 0.777984 0.531999 0.946445 0.040 Uiso calc 1 . .
H H22B 0.911066 0.541136 0.884195 0.040 Uiso calc 1 . .
H H22C 0.890810 0.477112 0.928169 0.040 Uiso calc 1 . .
C C23 0.7979(6) 0.4679(2) 0.7520(3) 0.0240(11) Uani d 1 . .
H H23A 0.863855 0.433873 0.776674 0.036 Uiso calc 1 . .
H H23B 0.867312 0.498614 0.732084 0.036 Uiso calc 1 . .
H H23C 0.719100 0.454214 0.702145 0.036 Uiso calc 1 . .
C C31 0.3933(5) 0.6296(2) 0.4700(3) 0.0270(12) Uani d 1 . .
H H31A 0.305298 0.646371 0.427545 0.041 Uiso calc 1 . .
H H31B 0.382288 0.642982 0.529238 0.041 Uiso calc 1 . .
H H31C 0.389010 0.585703 0.467339 0.041 Uiso calc 1 . .
C C32 0.5779(6) 0.6264(2) 0.3577(3) 0.0269(12) Uani d 1 . .
H H32A 0.588314 0.582671 0.361247 0.040 Uiso calc 1 . .
H H32B 0.675177 0.643655 0.340212 0.040 Uiso calc 1 . .
H H32C 0.484012 0.637045 0.314134 0.040 Uiso calc 1 . .
C C33 0.5555(6) 0.7204(2) 0.4448(3) 0.0247(12) Uani d 1 . .
H H33A 0.658113 0.734763 0.430186 0.037 Uiso calc 1 . .
H H33B 0.540983 0.736200 0.502313 0.037 Uiso calc 1 . .
H H33C 0.466950 0.734275 0.400114 0.037 Uiso calc 1 . .
C C41 1.0289(5) 0.6047(2) 0.5996(3) 0.0245(12) Uani d 1 . .
H H41A 0.993672 0.566263 0.620921 0.037 Uiso calc 1 . .
H H41B 1.022544 0.635872 0.643777 0.037 Uiso calc 1 . .
H H41C 1.140343 0.601134 0.589066 0.037 Uiso calc 1 . .
C C42 0.9628(6) 0.6851(2) 0.4869(3) 0.0253(11) Uani d 1 . .
H H42A 0.932398 0.714290 0.528964 0.038 Uiso calc 1 . .
H H42B 0.904422 0.694038 0.428147 0.038 Uiso calc 1 . .
H H42C 1.078965 0.687650 0.486451 0.038 Uiso calc 1 . .
C C43 0.9384(6) 0.5757(2) 0.4427(4) 0.0269(12) Uani d 1 . .
H H43A 1.053055 0.569000 0.441198 0.040 Uiso calc 1 . .
H H43B 0.886097 0.590918 0.385539 0.040 Uiso calc 1 . .
H H43C 0.887828 0.537819 0.455537 0.040 Uiso calc 1 . .

loop_
_atom_site_aniso_label
_atom_site_aniso_U_11
_atom_site_aniso_U_22
_atom_site_aniso_U_33
_atom_site_aniso_U_12
_atom_site_aniso_U_13
_atom_site_aniso_U_23
Au1 0.01627(9) 0.01422(9) 0.01811(10) 0.00158(7) 0.00101(7) -0.00194(8)
Br1 0.0205(2) 0.0253(3) 0.0315(3) 0.0076(2) 0.0079(2) 0.0037(2)
Br2 0.0392(3) 0.0253(3) 0.0236(3) 0.0003(2) 0.0008(2) 0.0092(2)
Br3 0.0199(3) 0.0354(3) 0.0466(4) 0.0098(2) 0.0030(2) -0.0010(3)
Br4 0.0302(3) 0.0465(3) 0.0167(3) 0.0043(2) 0.0061(2) 0.0009(2)
O1 0.0168(17) 0.0209(17) 0.0135(18) -0.0023(14) 0.0026(14) 0.0038(14)
O2 0.0164(16) 0.0176(17) 0.0177(18) -0.0028(13) 0.0050(14) 0.0008(14)
P1 0.0137(6) 0.0148(6) 0.0126(6) -0.0015(5) 0.0019(5) 0.0019(5)
P2 0.0127(6) 0.0140(6) 0.0130(6) -0.0010(5) 0.0034(5) 0.0000(5)
Se1 0.0163(2) 0.0180(2) 0.0145(2) -0.00416(18) -0.00021(18) 0.00199(19)
Se2 0.0209(2) 0.0134(2) 0.0140(2) 0.00058(19) 0.00425(18) 0.0006(2)
C1 0.022(2) 0.018(2) 0.016(3) 0.0031(19) 0.010(2) 0.004(2)
C2 0.016(2) 0.017(2) 0.017(3) 0.0004(19) -0.0003(19) 0.005(2)
C3 0.017(2) 0.023(3) 0.014(2) -0.001(2) 0.0011(19) 0.000(2)
C4 0.012(2) 0.024(3) 0.021(3) -0.0001(19) 0.0074(19) -0.002(2)
C11 0.036(3) 0.038(3) 0.015(3) 0.005(3) 0.010(2) -0.002(2)
C12 0.018(3) 0.028(3) 0.039(3) -0.002(2) 0.012(2) 0.006(3)
C13 0.022(3) 0.019(3) 0.028(3) 0.004(2) 0.009(2) 0.000(2)
C21 0.026(3) 0.017(2) 0.026(3) -0.003(2) 0.005(2) 0.003(2)
C22 0.029(3) 0.025(3) 0.023(3) 0.002(2) -0.003(2) 0.011(2)
C23 0.022(3) 0.019(3) 0.030(3) 0.004(2) 0.004(2) 0.002(2)
C31 0.012(2) 0.043(3) 0.024(3) 0.001(2) -0.001(2) 0.004(3)
C32 0.027(3) 0.036(3) 0.016(3) 0.000(2) 0.000(2) 0.000(2)
C33 0.029(3) 0.027(3) 0.019(3) 0.006(2) 0.005(2) 0.003(2)
C41 0.013(2) 0.037(3) 0.024(3) 0.003(2) 0.003(2) 0.001(2)
C42 0.022(2) 0.028(3) 0.030(3) -0.006(2) 0.016(2) -0.002(2)
C43 0.019(3) 0.032(3) 0.032(3) 0.005(2) 0.009(2) -0.004(2)

loop_
_atom_type_symbol
_atom_type_description
_atom_type_scat_dispersion_real
_atom_type_scat_dispersion_imag
_atom_type_scat_source
C C 0.0033 0.0016 'International Tables Vol C Tables 4.2.6.8 and 6.1.1.4'
H H 0.0000 0.0000 'International Tables Vol C Tables 4.2.6.8 and 6.1.1.4'
P P 0.1023 0.0942 'International Tables Vol C Tables 4.2.6.8 and 6.1.1.4'
Se Se -0.0929 2.2259 'International Tables Vol C Tables 4.2.6.8 and 6.1.1.4'
Br Br -0.2901 2.4595 'International Tables Vol C Tables 4.2.6.8 and 6.1.1.4'
Au Au -2.0133 8.8022 'International Tables Vol C Tables 4.2.6.8 and 6.1.1.4'
O O 0.0106 0.0060 'International Tables Vol C Tables 4.2.6.8 and 6.1.1.4'

loop_
_geom_angle_atom_site_label_1
_geom_angle_atom_site_label_2
_geom_angle_atom_site_label_3
_geom_angle_site_symmetry_1
_geom_angle_site_symmetry_3
_geom_angle
_geom_angle_publ_flag
Br4 Au1 Br1 . . 89.397(19) y
Br4 Au1 Br2 . . 177.20(2) y
Br1 Au1 Br2 . . 89.539(19) y
Br4 Au1 Br3 . . 90.15(2) y
Br1 Au1 Br3 . . 178.07(2) y
Br2 Au1 Br3 . . 90.99(2) y
P1 O1 H01 . . 122(5) ?
O1 P1 C1 . . 107.0(2) ?
O1 P1 C2 . . 110.7(2) ?
C1 P1 C2 . . 116.9(2) ?
O1 P1 Se1 . . 111.02(13) y
C1 P1 Se1 . . 109.55(16) ?
C2 P1 Se1 . . 101.62(15) ?
O2 P2 C4 . . 107.1(2) ?
O2 P2 C3 . . 111.2(2) ?
C4 P2 C3 . . 116.0(2) ?
O2 P2 Se2 . . 111.23(13) y
C4 P2 Se2 . . 110.42(16) ?
C3 P2 Se2 . . 100.82(16) ?
P1 Se1 Se2 . . 100.44(4) y
P2 Se2 Se1 . . 102.12(4) y
C11 C1 C13 . . 109.2(4) ?
C11 C1 C12 . . 111.5(4) ?
C13 C1 C12 . . 108.0(4) ?
C11 C1 P1 . . 111.1(3) ?
C13 C1 P1 . . 107.3(3) ?
C12 C1 P1 . . 109.7(3) ?
C23 C2 C21 . . 109.9(4) ?
C23 C2 C22 . . 109.2(4) ?
C21 C2 C22 . . 109.8(4) ?
C23 C2 P1 . . 106.6(3) ?
C21 C2 P1 . . 109.1(3) ?
C22 C2 P1 . . 112.1(3) ?
C32 C3 C33 . . 109.7(4) ?
C32 C3 C31 . . 109.1(4) ?
C33 C3 C31 . . 108.8(4) ?
C32 C3 P2 . . 111.3(3) ?
C33 C3 P2 . . 112.5(3) ?
C31 C3 P2 . . 105.2(3) ?
C43 C4 C41 . . 109.9(4) ?
C43 C4 C42 . . 111.5(4) ?
C41 C4 C42 . . 109.1(4) ?
C43 C4 P2 . . 109.8(3) ?
C41 C4 P2 . . 107.3(3) ?
C42 C4 P2 . . 109.1(3) ?
C1 C11 H11A . . 109.5 ?
C1 C11 H11B . . 109.5 ?
H11A C11 H11B . . 109.5 ?
C1 C11 H11C . . 109.5 ?
H11A C11 H11C . . 109.5 ?
H11B C11 H11C . . 109.5 ?
C1 C12 H12A . . 109.5 ?
C1 C12 H12B . . 109.5 ?
H12A C12 H12B . . 109.5 ?
C1 C12 H12C . . 109.5 ?
H12A C12 H12C . . 109.5 ?
H12B C12 H12C . . 109.5 ?
C1 C13 H13A . . 109.5 ?
C1 C13 H13B . . 109.5 ?
H13A C13 H13B . . 109.5 ?
C1 C13 H13C . . 109.5 ?
H13A C13 H13C . . 109.5 ?
H13B C13 H13C . . 109.5 ?
C2 C21 H21A . . 109.5 ?
C2 C21 H21B . . 109.5 ?
H21A C21 H21B . . 109.5 ?
C2 C21 H21C . . 109.5 ?
H21A C21 H21C . . 109.5 ?
H21B C21 H21C . . 109.5 ?
C2 C22 H22A . . 109.5 ?
C2 C22 H22B . . 109.5 ?
H22A C22 H22B . . 109.5 ?
C2 C22 H22C . . 109.5 ?
H22A C22 H22C . . 109.5 ?
H22B C22 H22C . . 109.5 ?
C2 C23 H23A . . 109.5 ?
C2 C23 H23B . . 109.5 ?
H23A C23 H23B . . 109.5 ?
C2 C23 H23C . . 109.5 ?
H23A C23 H23C . . 109.5 ?
H23B C23 H23C . . 109.5 ?
C3 C31 H31A . . 109.5 ?
C3 C31 H31B . . 109.5 ?
H31A C31 H31B . . 109.5 ?
C3 C31 H31C . . 109.5 ?
H31A C31 H31C . . 109.5 ?
H31B C31 H31C . . 109.5 ?
C3 C32 H32A . . 109.5 ?
C3 C32 H32B . . 109.5 ?
H32A C32 H32B . . 109.5 ?
C3 C32 H32C . . 109.5 ?
H32A C32 H32C . . 109.5 ?
H32B C32 H32C . . 109.5 ?
C3 C33 H33A . . 109.5 ?
C3 C33 H33B . . 109.5 ?
H33A C33 H33B . . 109.5 ?
C3 C33 H33C . . 109.5 ?
H33A C33 H33C . . 109.5 ?
H33B C33 H33C . . 109.5 ?
C4 C41 H41A . . 109.5 ?
C4 C41 H41B . . 109.5 ?
H41A C41 H41B . . 109.5 ?
C4 C41 H41C . . 109.5 ?
H41A C41 H41C . . 109.5 ?
H41B C41 H41C . . 109.5 ?
C4 C42 H42A . . 109.5 ?
C4 C42 H42B . . 109.5 ?
H42A C42 H42B . . 109.5 ?
C4 C42 H42C . . 109.5 ?
H42A C42 H42C . . 109.5 ?
H42B C42 H42C . . 109.5 ?
C4 C43 H43A . . 109.5 ?
C4 C43 H43B . . 109.5 ?
H43A C43 H43B . . 109.5 ?
C4 C43 H43C . . 109.5 ?
H43A C43 H43C . . 109.5 ?
H43B C43 H43C . . 109.5 ?

loop_
_geom_bond_atom_site_label_1
_geom_bond_atom_site_label_2
_geom_bond_site_symmetry_2
_geom_bond_distance
_geom_bond_publ_flag
Au1 Br4 . 2.4185(6) y
Au1 Br1 . 2.4235(5) y
Au1 Br2 . 2.4291(6) y
Au1 Br3 . 2.4301(5) y
O1 P1 . 1.528(3) y
O1 H01 . 0.95(8) ?
O2 P2 . 1.528(3) y
P1 C1 . 1.845(5) ?
P1 C2 . 1.846(5) ?
P1 Se1 . 2.2743(12) y
P2 C4 . 1.848(4) ?
P2 C3 . 1.851(5) ?
P2 Se2 . 2.2653(13) y
Se1 Se2 . 2.3314(6) y
C1 C11 . 1.534(7) ?
C1 C13 . 1.540(6) ?
C1 C12 . 1.552(6) ?
C2 C23 . 1.529(7) ?
C2 C21 . 1.538(6) ?
C2 C22 . 1.541(6) ?
C3 C32 . 1.533(6) ?
C3 C33 . 1.538(6) ?
C3 C31 . 1.543(6) ?
C4 C43 . 1.529(7) ?
C4 C41 . 1.530(7) ?
C4 C42 . 1.534(6) ?
C11 H11A . 0.9800 ?
C11 H11B . 0.9800 ?
C11 H11C . 0.9800 ?
C12 H12A . 0.9800 ?
C12 H12B . 0.9800 ?
C12 H12C . 0.9800 ?
C13 H13A . 0.9800 ?
C13 H13B . 0.9800 ?
C13 H13C . 0.9800 ?
C21 H21A . 0.9800 ?
C21 H21B . 0.9800 ?
C21 H21C . 0.9800 ?
C22 H22A . 0.9800 ?
C22 H22B . 0.9800 ?
C22 H22C . 0.9800 ?
C23 H23A . 0.9800 ?
C23 H23B . 0.9800 ?
C23 H23C . 0.9800 ?
C31 H31A . 0.9800 ?
C31 H31B . 0.9800 ?
C31 H31C . 0.9800 ?
C32 H32A . 0.9800 ?
C32 H32B . 0.9800 ?
C32 H32C . 0.9800 ?
C33 H33A . 0.9800 ?
C33 H33B . 0.9800 ?
C33 H33C . 0.9800 ?
C41 H41A . 0.9800 ?
C41 H41B . 0.9800 ?
C41 H41C . 0.9800 ?
C42 H42A . 0.9800 ?
C42 H42B . 0.9800 ?
C42 H42C . 0.9800 ?
C43 H43A . 0.9800 ?
C43 H43B . 0.9800 ?
C43 H43C . 0.9800 ?

loop_
_geom_hbond_atom_site_label_D
_geom_hbond_atom_site_label_H
_geom_hbond_atom_site_label_A
_geom_hbond_site_symmetry_A
_geom_hbond_distance_DH
_geom_hbond_distance_HA
_geom_hbond_distance_DA
_geom_hbond_angle_DHA
_geom_hbond_publ_flag
C42 H42A Au1 1_655 0.98 2.85 3.666(5) 141.2 yes
C21 H21C Br1 2_646 0.98 3.02 3.899(5) 149.3 yes
C22 H22B Br2 4_676 0.98 3.04 3.717(5) 127.7 yes
C33 H33B Br1 . 0.98 3.07 3.956(5) 151.4 yes
C42 H42B Br4 4_675 0.98 2.89 3.532(5) 124.1 yes
O1 H01 O2 . 0.95(8) 1.51(8) 2.450(4) 169(8) yes

loop_
_geom_torsion_atom_site_label_1
_geom_torsion_atom_site_label_2
_geom_torsion_atom_site_label_3
_geom_torsion_atom_site_label_4
_geom_torsion_site_symmetry_1
_geom_torsion_site_symmetry_2
_geom_torsion_site_symmetry_3
_geom_torsion_site_symmetry_4
_geom_torsion
_geom_torsion_publ_flag
O1 P1 Se1 Se2 . . . . 32.74(14) y
C1 P1 Se1 Se2 . . . . -85.24(17) y
C2 P1 Se1 Se2 . . . . 150.45(16) y
O2 P2 Se2 Se1 . . . . 39.99(14) y
C4 P2 Se2 Se1 . . . . -78.79(17) y
C3 P2 Se2 Se1 . . . . 158.03(15) y
P1 Se1 Se2 P2 . . . . -71.86(5) y
O1 P1 C1 C11 . . . . 174.5(3) ?
C2 P1 C1 C11 . . . . 49.8(4) ?
Se1 P1 C1 C11 . . . . -65.0(4) ?
O1 P1 C1 C13 . . . . -66.2(4) ?
C2 P1 C1 C13 . . . . 169.1(3) ?
Se1 P1 C1 C13 . . . . 54.2(3) ?
O1 P1 C1 C12 . . . . 50.8(4) ?
C2 P1 C1 C12 . . . . -73.9(4) ?
Se1 P1 C1 C12 . . . . 171.3(3) ?
O1 P1 C2 C23 . . . . 42.5(4) ?
C1 P1 C2 C23 . . . . 165.4(3) ?
Se1 P1 C2 C23 . . . . -75.4(3) ?
O1 P1 C2 C21 . . . . -76.1(4) ?
C1 P1 C2 C21 . . . . 46.7(4) ?
Se1 P1 C2 C21 . . . . 165.9(3) ?
O1 P1 C2 C22 . . . . 162.0(3) ?
C1 P1 C2 C22 . . . . -75.1(4) ?
Se1 P1 C2 C22 . . . . 44.1(3) ?
O2 P2 C3 C32 . . . . -76.6(4) ?
C4 P2 C3 C32 . . . . 46.1(4) ?
Se2 P2 C3 C32 . . . . 165.4(3) ?
O2 P2 C3 C33 . . . . 159.7(3) ?
C4 P2 C3 C33 . . . . -77.5(4) ?
Se2 P2 C3 C33 . . . . 41.7(3) ?
O2 P2 C3 C31 . . . . 41.5(4) ?
C4 P2 C3 C31 . . . . 164.2(3) ?
Se2 P2 C3 C31 . . . . -76.6(3) ?
O2 P2 C4 C43 . . . . 55.4(4) ?
C3 P2 C4 C43 . . . . -69.5(4) ?
Se2 P2 C4 C43 . . . . 176.6(3) ?
O2 P2 C4 C41 . . . . -64.1(4) ?
C3 P2 C4 C41 . . . . 171.1(3) ?
Se2 P2 C4 C41 . . . . 57.2(3) ?
O2 P2 C4 C42 . . . . 177.8(3) ?
C3 P2 C4 C42 . . . . 52.9(4) ?
Se2 P2 C4 C42 . . . . -60.9(4) ?
